data_2023356
loop_
_publ_author_name
'Smirnov, Daniil E.'
'Morozov, Oleg S.'
'Afanasyeva, Ekaterina S.'
'Avdeev, Viktor V.'

_publ_section_title
;
 Synthesis and crystal structures of
 4,4&#x2032;-methylenebis(2,6-diethylaniline) and
 4,4&#x2032;-methylenebis(3-chloro-2,6-diethylaniline)
;
_journal_coeditor_code NY2009
_journal_issue 2
_journal_name_full 'Acta Crystallographica Section E Crystallographic Communications'
_journal_paper_doi 10.1107/S2056989025000234
_journal_volume 81
_journal_year 2025
_chemical_formula_iupac 'C21 H30 N2'
_chemical_formula_moiety 'C21 H30 N2'
_chemical_formula_sum 'C21 H30 N2'
_chemical_formula_weight 310.47
_chemical_name_common
;
4,4'-Methylenebis(2,6-diethylaniline)
;
_chemical_name_systematic
;
4,4'-(Methanediyl)bis(2,6-diethylaniline)
;
_space_group_crystal_system monoclinic
_space_group_IT_number 14
_space_group_name_Hall '-P 2yn'
_space_group_name_H-M_alt 'P 1 21/n 1'
_atom_sites_solution_primary direct
_atom_sites_solution_secondary difmap
_audit_creation_method SHELXL-2019/3
_cell_angle_alpha 90
_cell_angle_beta 102.4188(11)
_cell_angle_gamma 90
_cell_formula_units_Z 4
_cell_length_a 8.9895(3)
_cell_length_b 11.8589(3)
_cell_length_c 17.6765(5)
_cell_measurement_reflns_used 9874
_cell_measurement_temperature 150(2)
_cell_measurement_theta_max 69.56
_cell_measurement_theta_min 4.52
_cell_volume 1840.32(9)
_computing_cell_refinement
;
APEX3 v.2017.3_0 (Bruker, 2016)
;
_computing_data_collection
;
APEX3 v.2017.3_0 (Bruker, 2016)
;
_computing_data_reduction
;
SAINT v.8.38A (Bruker, 2016)
;
_computing_molecular_graphics
;
Olex2 1.3 (Dolomanov <i>et al.</i>,  2009)
;
_computing_publication_material
;
Olex2 1.3 (Dolomanov <i>et al.</i>,  2009)
;
_computing_structure_refinement
;
<i>SHELXL2019/3</i> (Sheldrick, 2015b)
;
_computing_structure_solution
;
<i>SHELXT2014/5</i> (Sheldrick, 2015a)
;
_diffrn_ambient_temperature 150(2)
_diffrn_measured_fraction_theta_full 0.999
_diffrn_measured_fraction_theta_max 0.998
_diffrn_measurement_device_type 'Bruker D8 Venture'
_diffrn_measurement_method '\f and \w scans'
_diffrn_radiation_type CuK\a
_diffrn_radiation_wavelength 1.54178
_diffrn_reflns_av_R_equivalents 0.0353
_diffrn_reflns_av_unetI/netI 0.0208
_diffrn_reflns_limit_h_max 10
_diffrn_reflns_limit_h_min -10
_diffrn_reflns_limit_k_max 14
_diffrn_reflns_limit_k_min -14
_diffrn_reflns_limit_l_max 21
_diffrn_reflns_limit_l_min -21
_diffrn_reflns_number 22931
_diffrn_reflns_theta_full 67.679
_diffrn_reflns_theta_max 69.564
_diffrn_reflns_theta_min 4.523
_diffrn_source 'microfocus sealed X-ray tube'
_exptl_absorpt_coefficient_mu 0.490
_exptl_absorpt_correction_T_max 0.7532
_exptl_absorpt_correction_T_min 0.6389
_exptl_absorpt_correction_type multi-scan
_exptl_absorpt_process_details
;
(SADABS; Krause <i>et al.</i>,  2015)
;
_exptl_crystal_colour colourless
_exptl_crystal_density_diffrn 1.121
_exptl_crystal_description prism
_exptl_crystal_F_000 680
_exptl_crystal_size_max 0.320
_exptl_crystal_size_mid 0.210
_exptl_crystal_size_min 0.130
_refine_diff_density_max 0.507
_refine_diff_density_min -0.327
_refine_ls_extinction_method none
_refine_ls_goodness_of_fit_ref 1.026
_refine_ls_hydrogen_treatment constr
_refine_ls_matrix_type full
_refine_ls_number_parameters 236
_refine_ls_number_reflns 3455
_refine_ls_number_restraints 1
_refine_ls_restrained_S_all 1.035
_refine_ls_R_factor_all 0.0525
_refine_ls_R_factor_gt 0.0495
_refine_ls_shift/su_max 0.000
_refine_ls_shift/su_mean 0.000
_refine_ls_structure_factor_coef Fsqd
_refine_ls_weighting_details 'w=1/[\s^2^(Fo^2^)+(0.0668P)^2^+0.8039P] where P=(Fo^2^+2Fc^2^)/3'
_refine_ls_weighting_scheme calc
_refine_ls_wR_factor_gt 0.1320
_refine_ls_wR_factor_ref 0.1345
_reflns_number_gt 3212
_reflns_number_total 3455
_reflns_threshold_expression 'I > 2\s(I)'
_cod_data_source_file ny2009.cif
_cod_data_source_block 1
_cod_original_sg_symbol_H-M 'P 21/n'
_cod_database_code 2023356
_shelx_space_group_comment
;
The symmetry employed for this shelxl refinement is uniquely defined
by the following loop, which should always be used as a source of
symmetry information in preference to the above space-group names.
They are only intended as comments.
;
_shelx_estimated_absorpt_t_min 0.859
_shelx_estimated_absorpt_t_max 0.939

loop_
_space_group_symop_operation_xyz
'x, y, z'
'-x+1/2, y+1/2, -z+1/2'
'-x, -y, -z'
'x-1/2, -y-1/2, z-1/2'

loop_
_atom_site_type_symbol
_atom_site_label
_atom_site_fract_x
_atom_site_fract_y
_atom_site_fract_z
_atom_site_U_iso_or_equiv
_atom_site_adp_type
_atom_site_calc_flag
_atom_site_occupancy
_atom_site_disorder_assembly
_atom_site_disorder_group
N N1 0.50801(18) 0.22887(12) 0.44320(9) 0.0495(4) Uani d 1 . .
H H1A 0.444518 0.203843 0.401577 0.073(7) Uiso d 1 . .
H H1B 0.454778 0.243338 0.478419 0.042(5) Uiso d 1 . .
N N2 0.76330(16) 1.02220(12) 0.52830(8) 0.0434(3) Uani d 1 . .
H H2A 0.702084 1.069094 0.497865 0.052 Uiso d 1 . .
H H2B 0.841893 1.056893 0.557216 0.052 Uiso d 1 . .
C C1 0.59366(18) 0.32315(12) 0.42982(9) 0.0371(3) Uani d 1 . .
C C2 0.6281(2) 0.34245(13) 0.35674(9) 0.0450(4) Uani d 1 . .
C C3 0.7176(2) 0.43384(13) 0.34743(8) 0.0422(4) Uani d 1 . .
H H3 0.738899 0.447362 0.297852 0.051 Uiso calc 1 . .
C C4 0.77715(16) 0.50617(12) 0.40722(8) 0.0322(3) Uani d 1 . .
C C5 0.74348(15) 0.48530(12) 0.47942(8) 0.0288(3) Uani d 1 . .
H H5 0.782842 0.534865 0.521151 0.035 Uiso calc 1 . .
C C6 0.65472(15) 0.39491(11) 0.49237(8) 0.0293(3) Uani d 1 . .
C C7 0.5780(5) 0.2673(2) 0.28671(14) 0.0371(8) Uani d 0.736(11) A 1
H H7A 0.572874 0.188130 0.303718 0.045 Uiso calc 0.736(11) A 1
H H7B 0.653349 0.271536 0.253388 0.045 Uiso calc 0.736(11) A 1
C C7' 0.493(2) 0.2769(8) 0.2921(5) 0.056(4) Uani d 0.264(11) A 2
H H7'A 0.522766 0.196888 0.288739 0.068 Uiso calc 0.264(11) A 2
H H7'B 0.396857 0.278633 0.310534 0.068 Uiso calc 0.264(11) A 2
C C8 0.4216(5) 0.3041(3) 0.2405(3) 0.0527(11) Uani d 0.736(11) A 1
H H8A 0.391557 0.255842 0.194700 0.079 Uiso calc 0.736(11) A 1
H H8B 0.426673 0.382675 0.224074 0.079 Uiso calc 0.736(11) A 1
H H8C 0.346445 0.297264 0.272966 0.079 Uiso calc 0.736(11) A 1
C C8' 0.4671(12) 0.3274(9) 0.2140(6) 0.047(2) Uani d 0.264(11) A 2
H H8'A 0.403094 0.276881 0.176766 0.070 Uiso calc 0.264(11) A 2
H H8'B 0.564933 0.338586 0.199170 0.070 Uiso calc 0.264(11) A 2
H H8'C 0.415683 0.400219 0.214345 0.070 Uiso calc 0.264(11) A 2
C C9 0.62289(17) 0.36943(13) 0.57138(8) 0.0355(3) Uani d 1 . .
H H9A 0.659524 0.292198 0.586402 0.043 Uiso calc 1 . .
H H9B 0.511194 0.369814 0.566853 0.043 Uiso calc 1 . .
C C10 0.6940(2) 0.44930(16) 0.63601(9) 0.0455(4) Uani d 1 . .
H H10A 0.659453 0.526391 0.622011 0.068 Uiso calc 1 . .
H H10B 0.805186 0.445821 0.643944 0.068 Uiso calc 1 . .
H H10C 0.663280 0.427331 0.683880 0.068 Uiso calc 1 . .
C C11 0.88289(18) 0.60062(13) 0.39550(9) 0.0391(4) Uani d 1 . .
H H11A 0.988886 0.577452 0.418229 0.047 Uiso calc 1 . .
H H11B 0.874584 0.611130 0.339183 0.047 Uiso calc 1 . .
C C12 0.85318(16) 0.71251(12) 0.43033(8) 0.0339(3) Uani d 1 . .
C C13 0.73112(15) 0.78002(12) 0.39480(8) 0.0314(3) Uani d 1 . .
H H13 0.666330 0.754365 0.348255 0.038 Uiso calc 1 . .
C C14 0.70101(16) 0.88340(12) 0.42509(8) 0.0317(3) Uani d 1 . .
C C15 0.79580(17) 0.92047(13) 0.49506(8) 0.0342(3) Uani d 1 . .
C C16 0.91879(17) 0.85307(14) 0.53197(8) 0.0373(3) Uani d 1 . .
C C17 0.94554(16) 0.75095(14) 0.49856(9) 0.0374(3) Uani d 1 . .
H H17 1.029684 0.706187 0.523247 0.045 Uiso calc 1 . .
C C18 0.57200(17) 0.95838(13) 0.38505(9) 0.0385(3) Uani d 1 . .
H H18A 0.615497 1.031988 0.374583 0.046 Uiso calc 1 . .
H H18B 0.504104 0.972245 0.421362 0.046 Uiso calc 1 . .
C C19 0.47564(19) 0.91440(15) 0.30954(10) 0.0464(4) Uani d 1 . .
H H19A 0.539667 0.904872 0.271582 0.070 Uiso calc 1 . .
H H19B 0.394034 0.968336 0.289597 0.070 Uiso calc 1 . .
H H19C 0.431041 0.841598 0.318726 0.070 Uiso calc 1 . .
C C20 1.0202(2) 0.88664(17) 0.60861(9) 0.0477(4) Uani d 1 . .
H H20A 1.119249 0.847402 0.614784 0.057 Uiso calc 1 . .
H H20B 1.039622 0.968796 0.608464 0.057 Uiso calc 1 . .
C C21 0.9492(3) 0.8578(2) 0.67641(11) 0.0614(5) Uani d 1 . .
H H21A 0.852117 0.897807 0.671087 0.092 Uiso calc 1 . .
H H21B 1.018192 0.880692 0.724765 0.092 Uiso calc 1 . .
H H21C 0.931458 0.776368 0.677302 0.092 Uiso calc 1 . .

loop_
_atom_site_aniso_label
_atom_site_aniso_U_11
_atom_site_aniso_U_22
_atom_site_aniso_U_33
_atom_site_aniso_U_12
_atom_site_aniso_U_13
_atom_site_aniso_U_23
N1 0.0589(9) 0.0356(7) 0.0489(8) -0.0072(6) 0.0002(7) 0.0029(6)
N2 0.0480(8) 0.0408(7) 0.0411(7) -0.0051(6) 0.0087(6) -0.0037(6)
C1 0.0444(8) 0.0276(7) 0.0353(8) 0.0053(6) 0.0000(6) 0.0041(6)
C2 0.0686(11) 0.0323(8) 0.0296(8) 0.0050(7) 0.0005(7) -0.0005(6)
C3 0.0659(10) 0.0359(8) 0.0257(7) 0.0120(7) 0.0121(7) 0.0035(6)
C4 0.0348(7) 0.0317(7) 0.0309(7) 0.0117(6) 0.0088(6) 0.0056(5)
C5 0.0284(6) 0.0307(7) 0.0264(6) 0.0086(5) 0.0037(5) 0.0006(5)
C6 0.0293(7) 0.0300(7) 0.0277(7) 0.0101(5) 0.0044(5) 0.0036(5)
C7 0.0406(18) 0.0373(12) 0.0329(12) 0.0057(11) 0.0069(10) -0.0055(8)
C7' 0.089(10) 0.039(4) 0.037(4) -0.018(5) 0.003(5) -0.003(3)
C8 0.056(2) 0.0475(17) 0.045(2) 0.0010(14) -0.0112(16) -0.0127(15)
C8' 0.050(5) 0.049(4) 0.041(5) -0.003(4) 0.007(3) -0.007(4)
C9 0.0344(7) 0.0403(8) 0.0328(7) 0.0075(6) 0.0099(6) 0.0074(6)
C10 0.0533(9) 0.0575(10) 0.0291(7) 0.0086(8) 0.0163(7) -0.0005(7)
C11 0.0380(8) 0.0419(8) 0.0403(8) 0.0090(6) 0.0151(6) 0.0086(6)
C12 0.0308(7) 0.0361(8) 0.0367(7) 0.0000(6) 0.0114(6) 0.0091(6)
C13 0.0295(7) 0.0355(7) 0.0292(7) -0.0026(5) 0.0065(5) 0.0048(5)
C14 0.0302(7) 0.0339(7) 0.0316(7) -0.0024(6) 0.0081(5) 0.0067(6)
C15 0.0368(7) 0.0351(7) 0.0325(7) -0.0064(6) 0.0112(6) 0.0036(6)
C16 0.0334(7) 0.0455(9) 0.0322(7) -0.0071(6) 0.0053(6) 0.0088(6)
C17 0.0304(7) 0.0434(8) 0.0373(8) 0.0004(6) 0.0050(6) 0.0128(6)
C18 0.0373(8) 0.0365(8) 0.0411(8) 0.0042(6) 0.0073(6) 0.0052(6)
C19 0.0415(8) 0.0498(9) 0.0434(9) 0.0082(7) -0.0010(7) 0.0077(7)
C20 0.0445(9) 0.0587(10) 0.0363(8) -0.0091(8) 0.0009(7) 0.0062(7)
C21 0.0733(13) 0.0726(13) 0.0371(9) -0.0096(11) 0.0091(9) 0.0061(9)

loop_
_atom_type_symbol
_atom_type_description
_atom_type_scat_dispersion_real
_atom_type_scat_dispersion_imag
_atom_type_scat_source
C C 0.0181 0.0091 'International Tables Vol C Tables 4.2.6.8 and 6.1.1.4'
H H 0.0000 0.0000 'International Tables Vol C Tables 4.2.6.8 and 6.1.1.4'
N N 0.0311 0.0180 'International Tables Vol C Tables 4.2.6.8 and 6.1.1.4'

loop_
_geom_angle_atom_site_label_1
_geom_angle_atom_site_label_2
_geom_angle_atom_site_label_3
_geom_angle_site_symmetry_1
_geom_angle_site_symmetry_3
_geom_angle
_geom_angle_publ_flag
C1 N1 H1A . . 114.1 ?
C1 N1 H1B . . 111.4 ?
H1A N1 H1B . . 107.7 ?
C15 N2 H2A . . 116.6 ?
C15 N2 H2B . . 115.6 ?
H2A N2 H2B . . 112.2 ?
N1 C1 C6 . . 118.89(14) ?
N1 C1 C2 . . 121.28(14) ?
C6 C1 C2 . . 119.68(14) ?
C3 C2 C1 . . 119.02(14) ?
C3 C2 C7 . . 116.33(19) ?
C1 C2 C7 . . 124.6(2) ?
C3 C2 C7' . . 129.8(3) ?
C1 C2 C7' . . 106.3(5) ?
C4 C3 C2 . . 122.54(14) ?
C4 C3 H3 . . 118.7 ?
C2 C3 H3 . . 118.7 ?
C3 C4 C5 . . 117.81(14) ?
C3 C4 C11 . . 120.56(13) ?
C5 C4 C11 . . 121.54(13) ?
C6 C5 C4 . . 122.31(13) ?
C6 C5 H5 . . 118.8 ?
C4 C5 H5 . . 118.8 ?
C5 C6 C1 . . 118.61(13) ?
C5 C6 C9 . . 122.46(13) ?
C1 C6 C9 . . 118.93(13) ?
C2 C7 C8 . . 110.3(3) ?
C2 C7 H7A . . 109.6 ?
C8 C7 H7A . . 109.6 ?
C2 C7 H7B . . 109.6 ?
C8 C7 H7B . . 109.6 ?
H7A C7 H7B . . 108.1 ?
C8' C7' C2 . . 113.4(8) ?
C8' C7' H7'A . . 108.9 ?
C2 C7' H7'A . . 108.9 ?
C8' C7' H7'B . . 108.9 ?
C2 C7' H7'B . . 108.9 ?
H7'A C7' H7'B . . 107.7 ?
C7 C8 H8A . . 109.5 ?
C7 C8 H8B . . 109.5 ?
H8A C8 H8B . . 109.5 ?
C7 C8 H8C . . 109.5 ?
H8A C8 H8C . . 109.5 ?
H8B C8 H8C . . 109.5 ?
C7' C8' H8'A . . 109.5 ?
C7' C8' H8'B . . 109.5 ?
H8'A C8' H8'B . . 109.5 ?
C7' C8' H8'C . . 109.5 ?
H8'A C8' H8'C . . 109.5 ?
H8'B C8' H8'C . . 109.5 ?
C6 C9 C10 . . 115.95(13) ?
C6 C9 H9A . . 108.3 ?
C10 C9 H9A . . 108.3 ?
C6 C9 H9B . . 108.3 ?
C10 C9 H9B . . 108.3 ?
H9A C9 H9B . . 107.4 ?
C9 C10 H10A . . 109.5 ?
C9 C10 H10B . . 109.5 ?
H10A C10 H10B . . 109.5 ?
C9 C10 H10C . . 109.5 ?
H10A C10 H10C . . 109.5 ?
H10B C10 H10C . . 109.5 ?
C12 C11 C4 . . 115.05(12) ?
C12 C11 H11A . . 108.5 ?
C4 C11 H11A . . 108.5 ?
C12 C11 H11B . . 108.5 ?
C4 C11 H11B . . 108.5 ?
H11A C11 H11B . . 107.5 ?
C17 C12 C13 . . 117.99(14) ?
C17 C12 C11 . . 121.21(13) ?
C13 C12 C11 . . 120.79(13) ?
C14 C13 C12 . . 122.25(13) ?
C14 C13 H13 . . 118.9 ?
C12 C13 H13 . . 118.9 ?
C13 C14 C15 . . 118.80(13) ?
C13 C14 C18 . . 122.21(13) ?
C15 C14 C18 . . 118.99(13) ?
N2 C15 C16 . . 120.62(14) ?
N2 C15 C14 . . 119.65(14) ?
C16 C15 C14 . . 119.70(14) ?
C17 C16 C15 . . 119.23(14) ?
C17 C16 C20 . . 118.89(15) ?
C15 C16 C20 . . 121.84(15) ?
C12 C17 C16 . . 122.01(14) ?
C12 C17 H17 . . 119.0 ?
C16 C17 H17 . . 119.0 ?
C14 C18 C19 . . 116.41(13) ?
C14 C18 H18A . . 108.2 ?
C19 C18 H18A . . 108.2 ?
C14 C18 H18B . . 108.2 ?
C19 C18 H18B . . 108.2 ?
H18A C18 H18B . . 107.3 ?
C18 C19 H19A . . 109.5 ?
C18 C19 H19B . . 109.5 ?
H19A C19 H19B . . 109.5 ?
C18 C19 H19C . . 109.5 ?
H19A C19 H19C . . 109.5 ?
H19B C19 H19C . . 109.5 ?
C21 C20 C16 . . 111.99(15) ?
C21 C20 H20A . . 109.2 ?
C16 C20 H20A . . 109.2 ?
C21 C20 H20B . . 109.2 ?
C16 C20 H20B . . 109.2 ?
H20A C20 H20B . . 107.9 ?
C20 C21 H21A . . 109.5 ?
C20 C21 H21B . . 109.5 ?
H21A C21 H21B . . 109.5 ?
C20 C21 H21C . . 109.5 ?
H21A C21 H21C . . 109.5 ?
H21B C21 H21C . . 109.5 ?

loop_
_geom_bond_atom_site_label_1
_geom_bond_atom_site_label_2
_geom_bond_site_symmetry_2
_geom_bond_distance
_geom_bond_publ_flag
N1 C1 . 1.406(2) ?
N1 H1A . 0.8801 ?
N1 H1B . 0.8799 ?
N2 C15 . 1.400(2) ?
N2 H2A . 0.8799 ?
N2 H2B . 0.8799 ?
C1 C6 . 1.410(2) ?
C1 C2 . 1.410(2) ?
C2 C3 . 1.380(2) ?
C2 C7 . 1.513(3) ?
C2 C7' . 1.668(9) ?
C3 C4 . 1.377(2) ?
C3 H3 . 0.9500 ?
C4 C5 . 1.3957(19) ?
C4 C11 . 1.512(2) ?
C5 C6 . 1.384(2) ?
C5 H5 . 0.9500 ?
C6 C9 . 1.5151(19) ?
C7 C8 . 1.530(5) ?
C7 H7A . 0.9900 ?
C7 H7B . 0.9900 ?
C7' C8' . 1.476(15) ?
C7' H7'A . 0.9900 ?
C7' H7'B . 0.9900 ?
C8 H8A . 0.9800 ?
C8 H8B . 0.9800 ?
C8 H8C . 0.9800 ?
C8' H8'A . 0.9800 ?
C8' H8'B . 0.9800 ?
C8' H8'C . 0.9800 ?
C9 C10 . 1.516(2) ?
C9 H9A . 0.9900 ?
C9 H9B . 0.9900 ?
C10 H10A . 0.9800 ?
C10 H10B . 0.9800 ?
C10 H10C . 0.9800 ?
C11 C12 . 1.511(2) ?
C11 H11A . 0.9900 ?
C11 H11B . 0.9900 ?
C12 C17 . 1.386(2) ?
C12 C13 . 1.394(2) ?
C13 C14 . 1.388(2) ?
C13 H13 . 0.9500 ?
C14 C15 . 1.413(2) ?
C14 C18 . 1.511(2) ?
C15 C16 . 1.406(2) ?
C16 C17 . 1.391(2) ?
C16 C20 . 1.514(2) ?
C17 H17 . 0.9500 ?
C18 C19 . 1.519(2) ?
C18 H18A . 0.9900 ?
C18 H18B . 0.9900 ?
C19 H19A . 0.9800 ?
C19 H19B . 0.9800 ?
C19 H19C . 0.9800 ?
C20 C21 . 1.513(2) ?
C20 H20A . 0.9900 ?
C20 H20B . 0.9900 ?
C21 H21A . 0.9800 ?
C21 H21B . 0.9800 ?
C21 H21C . 0.9800 ?

loop_
_geom_hbond_atom_site_label_D
_geom_hbond_atom_site_label_H
_geom_hbond_atom_site_label_A
_geom_hbond_site_symmetry_A
_geom_hbond_distance_DH
_geom_hbond_distance_HA
_geom_hbond_distance_DA
_geom_hbond_angle_DHA
_geom_hbond_publ_flag
N2 H2A N1 1_565 0.88 2.62 3.472(2) 164.5 yes
C17 H17 Cg1 3_766 0.95 2.92 3.8568(17) 171 yes

loop_
_geom_torsion_atom_site_label_1
_geom_torsion_atom_site_label_2
_geom_torsion_atom_site_label_3
_geom_torsion_atom_site_label_4
_geom_torsion_site_symmetry_1
_geom_torsion_site_symmetry_2
_geom_torsion_site_symmetry_3
_geom_torsion_site_symmetry_4
_geom_torsion
_geom_torsion_publ_flag
N1 C1 C2 C3 . . . . -177.50(15) ?
C6 C1 C2 C3 . . . . -2.0(2) ?
N1 C1 C2 C7 . . . . 0.4(3) ?
C6 C1 C2 C7 . . . . 175.9(2) ?
N1 C1 C2 C7' . . . . 24.7(6) ?
C6 C1 C2 C7' . . . . -159.8(6) ?
C1 C2 C3 C4 . . . . 1.2(3) ?
C7 C2 C3 C4 . . . . -176.90(19) ?
C7' C2 C3 C4 . . . . 153.0(9) ?
C2 C3 C4 C5 . . . . -0.5(2) ?
C2 C3 C4 C11 . . . . 175.98(15) ?
C3 C4 C5 C6 . . . . 0.6(2) ?
C11 C4 C5 C6 . . . . -175.81(12) ?
C4 C5 C6 C1 . . . . -1.5(2) ?
C4 C5 C6 C9 . . . . 177.61(12) ?
N1 C1 C6 C5 . . . . 177.72(13) ?
C2 C1 C6 C5 . . . . 2.1(2) ?
N1 C1 C6 C9 . . . . -1.4(2) ?
C2 C1 C6 C9 . . . . -176.97(13) ?
C3 C2 C7 C8 . . . . -93.4(5) ?
C1 C2 C7 C8 . . . . 88.6(4) ?
C3 C2 C7' C8' . . . . -1.0(18) ?
C1 C2 C7' C8' . . . . 153.5(12) ?
C5 C6 C9 C10 . . . . 0.1(2) ?
C1 C6 C9 C10 . . . . 179.21(13) ?
C3 C4 C11 C12 . . . . 137.06(15) ?
C5 C4 C11 C12 . . . . -46.59(19) ?
C4 C11 C12 C17 . . . . 103.56(16) ?
C4 C11 C12 C13 . . . . -76.11(17) ?
C17 C12 C13 C14 . . . . 0.6(2) ?
C11 C12 C13 C14 . . . . -179.74(12) ?
C12 C13 C14 C15 . . . . -1.2(2) ?
C12 C13 C14 C18 . . . . 177.80(13) ?
C13 C14 C15 N2 . . . . -177.22(12) ?
C18 C14 C15 N2 . . . . 3.8(2) ?
C13 C14 C15 C16 . . . . 0.7(2) ?
C18 C14 C15 C16 . . . . -178.32(13) ?
N2 C15 C16 C17 . . . . 178.22(13) ?
C14 C15 C16 C17 . . . . 0.4(2) ?
N2 C15 C16 C20 . . . . 0.3(2) ?
C14 C15 C16 C20 . . . . -177.59(13) ?
C13 C12 C17 C16 . . . . 0.5(2) ?
C11 C12 C17 C16 . . . . -179.18(13) ?
C15 C16 C17 C12 . . . . -1.0(2) ?
C20 C16 C17 C12 . . . . 177.05(14) ?
C13 C14 C18 C19 . . . . 0.3(2) ?
C15 C14 C18 C19 . . . . 179.22(13) ?
C17 C16 C20 C21 . . . . -97.07(19) ?
C15 C16 C20 C21 . . . . 80.9(2) ?
